data_7245838
loop_
_publ_author_name
'Gugin, Nikita Y.'
'Virovets, Alexander V.'
'Peresypkina, Eugenia'
'Davydova, Elena I.'
'Timoshkin, Alexey Y.'

_publ_section_title
;
 Coordination polymers and molecular complexes of group 13 metal halides
 with bis-pyridylethane: comparison with rigid N-containing ligands
;
_journal_name_full CrystEngComm
_journal_paper_doi 10.1039/D2CE01063A
_journal_year 2022
_chemical_formula_moiety 'C60 H60 Br4 Ga2 N10, C12 H12 N2, 2(Ga Br4)'
_chemical_formula_sum 'C72 H72 Br12 Ga4 N12'
_chemical_formula_weight 2343.21
_chemical_properties_physical Air-sensitive,Moisture-sensitive
_space_group_crystal_system monoclinic
_space_group_IT_number 7
_space_group_name_Hall 'P -2yc'
_space_group_name_H-M_alt 'P 1 c 1'
_atom_sites_solution_hydrogens geom
_audit_creation_method SHELXL-2018/3
_audit_update_record
;
2022-09-14 deposited with the CCDC.	2022-10-20 downloaded from the CCDC.
;
_cell_angle_alpha 90
_cell_angle_beta 99.2974(10)
_cell_angle_gamma 90
_cell_formula_units_Z 2
_cell_length_a 10.30770(10)
_cell_length_b 30.5567(3)
_cell_length_c 13.49162(13)
_cell_measurement_reflns_used 11652
_cell_measurement_temperature 100(2)
_cell_measurement_theta_max 74.1030
_cell_measurement_theta_min 4.2950
_cell_volume 4193.62(7)
_computing_cell_refinement 'CrysAlisPro 1.171.41.21a (Rigaku OD, 2019)'
_computing_data_collection 'CrysAlisPro 1.171.41.21a (Rigaku OD, 2019)'
_computing_data_reduction 'CrysAlisPro 1.171.41.21a (Rigaku OD, 2019)'
_computing_structure_refinement 'SHELXL-2018/3 (Sheldrick, 2018)'
_computing_structure_solution 'SHELXT (Sheldrick, 2014)'
_diffrn_ambient_environment N~2~
_diffrn_ambient_temperature 100(2)
_diffrn_detector 'CCD plate'
_diffrn_detector_area_resol_mean 4.2047
_diffrn_detector_type TitanS2
_diffrn_measured_fraction_theta_full 0.999
_diffrn_measured_fraction_theta_max 0.978
_diffrn_measurement_device_type 'Rigaku Oxford Diffraction SuperNova'
_diffrn_measurement_method '\w scans'
_diffrn_radiation_type CuK\a
_diffrn_radiation_wavelength 1.54178
_diffrn_reflns_av_R_equivalents 0.0254
_diffrn_reflns_av_unetI/netI 0.0442
_diffrn_reflns_Laue_measured_fraction_full 0.999
_diffrn_reflns_Laue_measured_fraction_max 0.978
_diffrn_reflns_limit_h_max 11
_diffrn_reflns_limit_h_min -12
_diffrn_reflns_limit_k_max 37
_diffrn_reflns_limit_k_min -25
_diffrn_reflns_limit_l_max 16
_diffrn_reflns_limit_l_min -16
_diffrn_reflns_number 18986
_diffrn_reflns_point_group_measured_fraction_full 0.747
_diffrn_reflns_point_group_measured_fraction_max 0.715
_diffrn_reflns_theta_full 67.500
_diffrn_reflns_theta_max 74.208
_diffrn_reflns_theta_min 3.621
_diffrn_source_type 'microfocus SuperNova source'
_exptl_absorpt_coefficient_mu 8.535
_exptl_absorpt_correction_T_max 0.967
_exptl_absorpt_correction_T_min 0.856
_exptl_absorpt_correction_type gaussian
_exptl_absorpt_process_details
;
CrysAlisPro 1.171.41.21a (Rigaku Oxford Diffraction, 2019)
Numerical absorption correction based on gaussian integration over
			a multifaceted crystal model
Empirical absorption correction using spherical harmonics,
 implemented in SCALE3 ABSPACK scaling algorithm.
;
_exptl_crystal_colour colourless
_exptl_crystal_density_diffrn 1.856
_exptl_crystal_description prism
_exptl_crystal_F_000 2264
_exptl_crystal_size_max 0.111
_exptl_crystal_size_mid 0.099
_exptl_crystal_size_min 0.042
_refine_diff_density_max 1.707
_refine_diff_density_min -2.253
_refine_diff_density_rms 0.148
_refine_ls_abs_structure_details
;
 Refined as an inversion twin.
;
_refine_ls_abs_structure_Flack 0.54(3)
_refine_ls_extinction_method none
_refine_ls_goodness_of_fit_ref 1.078
_refine_ls_hydrogen_treatment constr
_refine_ls_matrix_type full
_refine_ls_number_parameters 940
_refine_ls_number_reflns 12203
_refine_ls_number_restraints 62
_refine_ls_restrained_S_all 1.079
_refine_ls_R_factor_all 0.0552
_refine_ls_R_factor_gt 0.0484
_refine_ls_shift/su_max 0.000
_refine_ls_shift/su_mean 0.000
_refine_ls_structure_factor_coef Fsqd
_refine_ls_weighting_details 'w=1/[\s^2^(Fo^2^)+(0.0716P)^2^+6.5438P] where P=(Fo^2^+2Fc^2^)/3'
_refine_ls_weighting_scheme calc
_refine_ls_wR_factor_gt 0.1203
_refine_ls_wR_factor_ref 0.1232
_reflns_Friedel_coverage 0.458
_reflns_Friedel_fraction_full 0.493
_reflns_Friedel_fraction_max 0.450
_reflns_number_gt 10666
_reflns_number_total 12203
_reflns_threshold_expression 'I > 2\s(I)'
_cod_data_source_file d2ce01063a2.cif
_cod_data_source_block ayt91
_cod_original_sg_symbol_H-M 'P c'
_cod_database_code 7245838
_shelx_shelxl_version_number 2018/3
_shelx_space_group_comment
;
The symmetry employed for this shelxl refinement is uniquely defined
by the following loop, which should always be used as a source of
symmetry information in preference to the above space-group names.
They are only intended as comments.
;
_shelx_estimated_absorpt_t_min 0.451
_shelx_estimated_absorpt_t_max 0.716

loop_
_space_group_symop_operation_xyz
'x, y, z'
'x, -y, z+1/2'

loop_
_atom_site_label
_atom_site_type_symbol
_atom_site_fract_x
_atom_site_fract_y
_atom_site_fract_z
_atom_site_U_iso_or_equiv
_atom_site_adp_type
_atom_site_occupancy
_atom_site_site_symmetry_order
_atom_site_calc_flag
_atom_site_refinement_flags_posn
_atom_site_refinement_flags_adp
_atom_site_refinement_flags_occupancy
_atom_site_disorder_assembly
_atom_site_disorder_group
Br1 Br 0.20660(9) 0.03960(3) 0.52856(7) 0.0114(2) Uani 1 1 d . . . . .
Br2 Br 0.49052(9) 0.04483(3) 0.86455(6) 0.01126(19) Uani 1 1 d . . . . .
Br3 Br 0.17923(9) 0.45513(3) 0.27550(6) 0.01036(19) Uani 1 1 d . . . . .
Br4 Br 0.45679(9) 0.46860(3) 0.61127(7) 0.01132(19) Uani 1 1 d . . . . .
Br4A Br 0.9321(8) 0.3031(2) 1.0154(5) 0.0414(17) Uiso 0.25 1 d . . P . .
Br4B Br 0.8870(6) 0.29476(13) 1.0109(3) 0.0436(8) Uiso 0.5 1 d . . P . .
Br4C Br 0.8306(8) 0.2880(2) 0.9964(5) 0.0381(13) Uiso 0.25 1 d . . P . .
Br4D Br 0.9593(6) 0.3785(2) 0.8538(5) 0.0310(14) Uiso 0.25 1 d . . P . .
Br4E Br 0.9417(4) 0.39236(13) 0.8546(3) 0.0335(8) Uiso 0.5 1 d . . P . .
Br4F Br 0.9106(5) 0.38961(17) 0.8238(4) 0.0230(11) Uiso 0.25 1 d . . P . .
Br4G Br 0.6387(5) 0.3063(2) 0.8014(5) 0.0339(14) Uiso 0.25 1 d . . P . .
Br4H Br 0.6326(3) 0.31974(17) 0.7768(3) 0.0394(8) Uiso 0.5 1 d . . P . .
Br4I Br 0.6301(7) 0.3356(3) 0.7540(6) 0.0457(18) Uiso 0.25 1 d . . P . .
Br4J Br 0.66366(13) 0.39543(5) 1.00047(10) 0.0343(3) Uani 1 1 d . . . . .
Ga1 Ga 0.34877(12) 0.04074(3) 0.69851(9) 0.0072(2) Uani 1 1 d . . . . .
Ga2 Ga 0.31684(11) 0.46378(4) 0.44181(8) 0.0071(2) Uani 1 1 d . . . . .
Ga4 Ga 0.77882(15) 0.34922(5) 0.90922(11) 0.0256(3) Uani 1 1 d . . . . .
N1 N 0.3434(8) 0.1095(2) 0.6906(6) 0.0109(15) Uani 1 1 d . . . . .
N1S N 0.8073(12) 0.1323(4) 0.8096(9) 0.041(3) Uani 1 1 d . . . . .
N2 N 0.3155(7) 0.3950(3) 0.4607(5) 0.0087(15) Uani 1 1 d . . . . .
N2S N 0.8549(11) 0.3655(4) 0.3680(11) 0.043(3) Uani 1 1 d . . . . .
N3 N 0.5157(8) 0.0391(3) 0.6256(6) 0.0123(17) Uani 1 1 d . . . . .
N4 N 1.1813(9) -0.0397(2) 0.2663(6) 0.0111(16) Uani 1 1 d . . . . .
N5 N 0.3523(9) -0.0282(3) 0.7007(6) 0.0137(15) Uani 1 1 d . . . . .
N6 N 0.3506(12) -0.3338(3) 0.7389(7) 0.029(2) Uani 1 1 d . . . . .
N7 N 0.4842(8) 0.4612(2) 0.3744(6) 0.0067(15) Uani 1 1 d . . . . .
N8 N 1.1479(8) 0.5293(3) 0.0086(6) 0.0117(15) Uani 1 1 d . . . . .
N9 N 0.3190(8) 0.5331(2) 0.4297(6) 0.0083(15) Uani 1 1 d . . . . .
N10 N 0.3164(10) 0.8381(3) 0.4103(7) 0.0222(19) Uani 1 1 d . U . . .
C11S C 0.8277(14) 0.1264(5) 0.7172(12) 0.042(3) Uani 1 1 d . . . . .
H11S H 0.829121 0.097236 0.693212 0.050 Uiso 1 1 calc R U . . .
C12S C 0.8477(13) 0.1607(4) 0.6505(10) 0.036(3) Uani 1 1 d . . . . .
H12S H 0.850431 0.155155 0.581572 0.043 Uiso 1 1 calc R U . . .
C13S C 0.8629(13) 0.2017(4) 0.6885(13) 0.039(3) Uani 1 1 d . . . . .
C14S C 0.8448(16) 0.2096(5) 0.7864(13) 0.051(4) Uani 1 1 d . . . . .
H14S H 0.849367 0.238363 0.813376 0.062 Uiso 1 1 calc R U . . .
C15S C 0.8199(14) 0.1736(5) 0.8436(11) 0.044(3) Uani 1 1 d . . . . .
H15S H 0.811006 0.178697 0.911665 0.052 Uiso 1 1 calc R U . . .
C16S C 0.8934(15) 0.2407(5) 0.6212(14) 0.050(4) Uani 1 1 d . . . . .
H16A H 0.939228 0.264034 0.664059 0.060 Uiso 1 1 calc R U . . .
H16B H 0.952455 0.230564 0.574830 0.060 Uiso 1 1 calc R U . . .
C17S C 0.7690(14) 0.2588(6) 0.5613(15) 0.059(5) Uani 1 1 d . . . . .
H17A H 0.710723 0.269558 0.607518 0.071 Uiso 1 1 calc R U . . .
H17B H 0.722128 0.235318 0.519344 0.071 Uiso 1 1 calc R U . . .
C18S C 0.8006(16) 0.2966(5) 0.4934(12) 0.047(4) Uani 1 1 d . . . . .
C19S C 0.8242(14) 0.2892(4) 0.4008(11) 0.037(3) Uani 1 1 d . . . . .
H19S H 0.824172 0.260030 0.376621 0.045 Uiso 1 1 calc R U . . .
C20S C 0.8491(13) 0.3237(5) 0.3386(11) 0.039(3) Uani 1 1 d . . . . .
H20S H 0.862568 0.317135 0.272240 0.047 Uiso 1 1 calc R U . . .
C21S C 0.8319(14) 0.3728(5) 0.4605(14) 0.049(4) Uani 1 1 d . . . . .
H21S H 0.833364 0.402301 0.482601 0.059 Uiso 1 1 calc R U . . .
C22S C 0.8058(16) 0.3409(5) 0.5276(12) 0.049(4) Uani 1 1 d . . . . .
H22S H 0.791938 0.348186 0.593524 0.058 Uiso 1 1 calc R U . . .
C111 C 0.4558(9) 0.1339(3) 0.7097(7) 0.0123(18) Uani 1 1 d . . . . .
H111 H 0.536962 0.119870 0.733865 0.015 Uiso 1 1 calc R U . . .
C112 C 0.4536(11) 0.1790(3) 0.6944(7) 0.017(2) Uani 1 1 d . . . . .
H112 H 0.532947 0.195314 0.708259 0.020 Uiso 1 1 calc R U . . .
C113 C 0.3387(10) 0.1999(3) 0.6598(7) 0.0148(19) Uani 1 1 d . . . . .
C114 C 0.2239(10) 0.1758(3) 0.6437(8) 0.018(2) Uani 1 1 d . . . . .
H114 H 0.141669 0.189848 0.623627 0.021 Uiso 1 1 calc R U . . .
C115 C 0.2300(9) 0.1305(3) 0.6573(7) 0.0096(17) Uani 1 1 d . . . . .
H115 H 0.151274 0.113940 0.642502 0.012 Uiso 1 1 calc R U . . .
C116 C 0.3338(12) 0.2485(3) 0.6385(8) 0.021(2) Uani 1 1 d . U . . .
H11A H 0.415292 0.262597 0.672844 0.025 Uiso 1 1 calc R U . . .
H11B H 0.258344 0.261737 0.664615 0.025 Uiso 1 1 calc R U . . .
C117 C 0.3193(12) 0.2565(3) 0.5242(8) 0.023(2) Uani 1 1 d . . . . .
H11C H 0.394385 0.242938 0.498198 0.028 Uiso 1 1 calc R U . . .
H11D H 0.237587 0.242418 0.490101 0.028 Uiso 1 1 calc R U . . .
C118 C 0.3150(11) 0.3051(3) 0.5006(8) 0.019(2) Uani 1 1 d . U . . .
C119 C 0.4331(11) 0.3293(3) 0.5144(8) 0.017(2) Uani 1 1 d . . . . .
H119 H 0.515017 0.315340 0.536454 0.021 Uiso 1 1 calc R U . . .
C120 C 0.4270(9) 0.3736(3) 0.4952(7) 0.0112(18) Uani 1 1 d . . . . .
H120 H 0.506496 0.389921 0.507069 0.013 Uiso 1 1 calc R U . . .
C121 C 0.2046(10) 0.3714(3) 0.4434(7) 0.0125(18) Uani 1 1 d . . . . .
H121 H 0.125090 0.385664 0.415783 0.015 Uiso 1 1 calc R U . . .
C122 C 0.2008(10) 0.3277(3) 0.4638(7) 0.0144(19) Uani 1 1 d . . . . .
H122 H 0.119090 0.312666 0.452596 0.017 Uiso 1 1 calc R U . . .
C311 C 0.5274(10) 0.0640(3) 0.5446(7) 0.016(2) Uani 1 1 d . . . . .
H311 H 0.462238 0.085477 0.522648 0.019 Uiso 1 1 calc R U . . .
C312 C 0.6296(10) 0.0592(3) 0.4941(8) 0.018(2) Uani 1 1 d . . . . .
H312 H 0.635877 0.078071 0.439171 0.022 Uiso 1 1 calc R U . . .
C313 C 0.7251(10) 0.0276(4) 0.5196(8) 0.018(2) Uani 1 1 d . . . . .
C314 C 0.7145(10) 0.0019(4) 0.6030(8) 0.022(2) Uani 1 1 d . . . . .
H314 H 0.777311 -0.020384 0.624075 0.027 Uiso 1 1 calc R U . . .
C315 C 0.6109(11) 0.0092(4) 0.6551(7) 0.020(2) Uani 1 1 d . . . . .
H315 H 0.606604 -0.007467 0.713897 0.024 Uiso 1 1 calc R U . . .
C316 C 0.8371(13) 0.0215(4) 0.4619(11) 0.034(3) Uani 1 1 d . . . . .
H31A H 0.820542 0.039623 0.400383 0.041 Uiso 1 1 calc R U . . .
H31B H 0.918883 0.032272 0.503368 0.041 Uiso 1 1 calc R U . . .
C317 C 0.8580(13) -0.0251(4) 0.4323(10) 0.031(3) Uani 1 1 d . . . . .
H31C H 0.776324 -0.036095 0.390996 0.037 Uiso 1 1 calc R U . . .
H31D H 0.875635 -0.043340 0.493668 0.037 Uiso 1 1 calc R U . . .
C318 C 0.9701(10) -0.0304(3) 0.3740(7) 0.014(2) Uani 1 1 d . . . . .
C319 C 0.9862(10) -0.0027(4) 0.2941(7) 0.0160(19) Uani 1 1 d . . . . .
H319 H 0.924774 0.020204 0.275311 0.019 Uiso 1 1 calc R U . . .
C320 C 1.0887(10) -0.0081(3) 0.2432(7) 0.0128(19) Uani 1 1 d . . . . .
H320 H 1.095774 0.011102 0.188983 0.015 Uiso 1 1 calc R U . . .
C321 C 1.1654(10) -0.0665(3) 0.3439(7) 0.0133(19) Uani 1 1 d . . . . .
H321 H 1.229501 -0.088552 0.363382 0.016 Uiso 1 1 calc R U . . .
C322 C 1.0617(10) -0.0634(3) 0.3950(7) 0.0139(19) Uani 1 1 d . . . . .
H322 H 1.052564 -0.084236 0.445683 0.017 Uiso 1 1 calc R U . . .
C511 C 0.3595(11) -0.0510(3) 0.6170(8) 0.018(2) Uani 1 1 d . . . . .
H511 H 0.367033 -0.035300 0.557418 0.022 Uiso 1 1 calc R U . . .
C512 C 0.3566(14) -0.0958(4) 0.6128(8) 0.030(3) Uani 1 1 d . . . . .
H512 H 0.364349 -0.110482 0.551975 0.036 Uiso 1 1 calc R U . . .
C513 C 0.3421(16) -0.1195(4) 0.6982(11) 0.037(3) Uani 1 1 d . U . . .
C514 C 0.3325(13) -0.0958(4) 0.7850(8) 0.028(3) Uani 1 1 d . . . . .
H514 H 0.323566 -0.110677 0.845373 0.034 Uiso 1 1 calc R U . . .
C515 C 0.3362(10) -0.0510(3) 0.7827(7) 0.0133(19) Uani 1 1 d . . . . .
H515 H 0.326808 -0.035311 0.841990 0.016 Uiso 1 1 calc R U . . .
C516 C 0.3498(18) -0.1692(4) 0.6939(12) 0.044(3) Uani 1 1 d . U . . .
H51A H 0.284524 -0.179274 0.636417 0.053 Uiso 1 1 calc R U . . .
H51B H 0.437834 -0.177152 0.679281 0.053 Uiso 1 1 calc R U . . .
C517 C 0.3277(18) -0.1934(4) 0.7826(11) 0.047(4) Uani 1 1 d . . . . .
H51C H 0.240046 -0.185935 0.798909 0.057 Uiso 1 1 calc R U . . .
H51D H 0.394743 -0.184989 0.840537 0.057 Uiso 1 1 calc R U . . .
C518 C 0.3352(17) -0.2419(4) 0.7646(10) 0.046(4) Uani 1 1 d . . . . .
C519 C 0.4553(17) -0.2636(4) 0.7752(10) 0.045(3) Uani 1 1 d . . . . .
H519 H 0.535147 -0.247689 0.791203 0.054 Uiso 1 1 calc R U . . .
C520 C 0.4576(14) -0.3103(4) 0.7617(9) 0.032(3) Uani 1 1 d . . . . .
H520 H 0.540331 -0.324746 0.769675 0.038 Uiso 1 1 calc R U . . .
C521 C 0.2342(14) -0.3115(4) 0.7258(9) 0.030(3) Uani 1 1 d . . . . .
H521 H 0.155509 -0.327853 0.708007 0.036 Uiso 1 1 calc R U . . .
C522 C 0.2229(15) -0.2670(4) 0.7364(10) 0.039(3) Uani 1 1 d . . . . .
H522 H 0.138862 -0.253457 0.724513 0.047 Uiso 1 1 calc R U . . .
C711 C 0.5004(9) 0.4306(3) 0.3047(7) 0.0092(17) Uani 1 1 d . . . . .
H711 H 0.435869 0.408348 0.289261 0.011 Uiso 1 1 calc R U . . .
C712 C 0.6085(10) 0.4308(3) 0.2551(8) 0.016(2) Uani 1 1 d . U . . .
H712 H 0.617001 0.408750 0.206952 0.019 Uiso 1 1 calc R U . . .
C713 C 0.7042(10) 0.4630(3) 0.2755(7) 0.013(2) Uani 1 1 d . . . . .
C714 C 0.6849(9) 0.4951(3) 0.3470(7) 0.0141(19) Uani 1 1 d . . . . .
H714 H 0.745535 0.518554 0.361275 0.017 Uiso 1 1 calc R U . . .
C715 C 0.5772(9) 0.4922(3) 0.3963(7) 0.0111(18) Uani 1 1 d . U . . .
H715 H 0.568701 0.512917 0.447377 0.013 Uiso 1 1 calc R U . . .
C716 C 0.8204(11) 0.4670(4) 0.2216(9) 0.021(2) Uani 1 1 d . . . . .
H71A H 0.823842 0.441000 0.178171 0.026 Uiso 1 1 calc R U . . .
H71B H 0.902108 0.467465 0.271516 0.026 Uiso 1 1 calc R U . . .
C717 C 0.8137(11) 0.5081(4) 0.1576(9) 0.026(2) Uani 1 1 d . U . . .
H71C H 0.734401 0.506480 0.105492 0.031 Uiso 1 1 calc R U . . .
H71D H 0.803672 0.533667 0.200674 0.031 Uiso 1 1 calc R U . . .
C718 C 0.9304(9) 0.5152(4) 0.1075(8) 0.020(2) Uani 1 1 d . . . . .
C719 C 1.0237(11) 0.5472(4) 0.1393(8) 0.022(2) Uani 1 1 d . . . . .
H719 H 1.013786 0.565112 0.195139 0.026 Uiso 1 1 calc R U . . .
C720 C 1.1310(9) 0.5534(3) 0.0907(7) 0.0123(18) Uani 1 1 d . . . . .
H720 H 1.194371 0.575050 0.115214 0.015 Uiso 1 1 calc R U . . .
C721 C 1.0563(10) 0.4987(3) -0.0220(7) 0.0154(19) Uani 1 1 d . . . . .
H721 H 1.064967 0.482065 -0.080118 0.018 Uiso 1 1 calc R U . . .
C722 C 0.9529(10) 0.4901(4) 0.0249(8) 0.019(2) Uani 1 1 d . . . . .
H722 H 0.894753 0.466796 0.001769 0.023 Uiso 1 1 calc R U . . .
C911 C 0.3264(9) 0.5518(3) 0.3415(7) 0.0138(19) Uani 1 1 d . . . . .
H911 H 0.333807 0.533556 0.285605 0.017 Uiso 1 1 calc R U . . .
C912 C 0.3236(10) 0.5966(3) 0.3283(8) 0.0168(19) Uani 1 1 d . . . . .
H912 H 0.333003 0.609031 0.265335 0.020 Uiso 1 1 calc R U . . .
C913 C 0.3065(12) 0.6237(4) 0.4100(9) 0.025(2) Uani 1 1 d . . . . .
C914 C 0.3004(10) 0.6041(3) 0.5010(8) 0.018(2) Uani 1 1 d . . . . .
H914 H 0.292231 0.621652 0.557773 0.022 Uiso 1 1 calc R U . . .
C915 C 0.3061(10) 0.5590(3) 0.5101(7) 0.0135(18) Uani 1 1 d . U . . .
H915 H 0.301070 0.545821 0.573212 0.016 Uiso 1 1 calc R U . . .
C916 C 0.2992(16) 0.6734(4) 0.3925(8) 0.037(3) Uani 1 1 d . . . . .
H91A H 0.356547 0.681092 0.342912 0.045 Uiso 1 1 calc R U . . .
H91B H 0.207917 0.681134 0.362654 0.045 Uiso 1 1 calc R U . . .
C917 C 0.337(2) 0.6997(4) 0.4811(11) 0.054(4) Uani 1 1 d . U . . .
H91C H 0.426878 0.691429 0.513338 0.065 Uiso 1 1 calc R U . . .
H91D H 0.276534 0.693828 0.529519 0.065 Uiso 1 1 calc R U . . .
C918 C 0.3342(18) 0.7492(4) 0.4561(9) 0.050(4) Uani 1 1 d . . . . .
C919 C 0.4463(14) 0.7743(4) 0.4593(9) 0.036(3) Uani 1 1 d . . . . .
H919 H 0.531382 0.761895 0.476736 0.043 Uiso 1 1 calc R U . . .
C920 C 0.4300(14) 0.8174(4) 0.4364(9) 0.030(3) Uani 1 1 d . . . . .
H920 H 0.507538 0.834446 0.439432 0.036 Uiso 1 1 calc R U . . .
C921 C 0.2068(14) 0.8134(3) 0.4053(8) 0.028(3) Uani 1 1 d . . . . .
H921 H 0.123275 0.826696 0.386068 0.033 Uiso 1 1 calc R U . . .
C922 C 0.2134(15) 0.7691(4) 0.4275(10) 0.038(3) Uani 1 1 d . . . . .
H922 H 0.134971 0.752351 0.422997 0.046 Uiso 1 1 calc R U . . .
Br3A Br 0.9754(8) 0.1010(3) 0.1446(5) 0.031(2) Uiso 0.22 1 d . . P A 1
Br3B Br 1.0038(5) 0.1099(2) 0.1447(3) 0.0214(10) Uiso 0.35 1 d . . P A 1
Br3C Br 1.0046(6) 0.1279(3) 0.1303(5) 0.0351(14) Uiso 0.23 1 d . . P A 1
Br3D Br 0.7030(4) 0.09817(15) 0.2467(3) 0.0353(8) Uiso 0.4 1 d . . P A 1
Br3E Br 0.6710(4) 0.11248(15) 0.2423(3) 0.0363(8) Uiso 0.4 1 d . . P A 1
Br3F Br 0.8754(12) 0.2162(3) 0.1720(7) 0.052(2) Uiso 0.2 1 d . . P A 1
Br3G Br 0.8056(5) 0.21444(11) 0.1694(2) 0.0543(8) Uiso 0.6 1 d . . P A 1
Br3H Br 0.9771(5) 0.1560(2) 0.4024(3) 0.0147(9) Uiso 0.3 1 d . . P A 1
Br3I Br 0.9886(7) 0.1702(2) 0.3911(4) 0.0301(12) Uiso 0.3 1 d . . P A 1
Br3J Br 1.0247(10) 0.1590(4) 0.3964(6) 0.033(2) Uiso 0.2 1 d . . P A 1
Ga3A Ga 0.86946(19) 0.14927(6) 0.23878(13) 0.0280(4) Uani 0.8 1 d . . P A 1
Br3K Br 0.6472(6) 0.1731(2) 0.4114(5) 0.0341(13) Uiso 0.2 1 d . . P B 2
Br3L Br 0.7368(9) 0.0949(3) 0.2091(8) 0.053(2) Uiso 0.2 1 d . . P B 2
Br3M Br 1.0048(8) 0.1420(3) 0.4038(4) 0.0227(14) Uiso 0.2 1 d . . P B 2
Br3N Br 0.7499(7) 0.21364(18) 0.1749(4) 0.0217(12) Uiso 0.2 1 d . . P B 2
Ga3B Ga 0.7994(8) 0.1580(2) 0.3036(6) 0.0341(17) Uani 0.2 1 d . . P B 2

loop_
_atom_site_aniso_label
_atom_site_aniso_U_11
_atom_site_aniso_U_22
_atom_site_aniso_U_33
_atom_site_aniso_U_23
_atom_site_aniso_U_13
_atom_site_aniso_U_12
Br1 0.0131(4) 0.0118(5) 0.0090(4) -0.0010(3) 0.0006(3) 0.0000(3)
Br2 0.0123(4) 0.0122(4) 0.0087(4) 0.0009(3) -0.0001(3) 0.0013(4)
Br3 0.0116(4) 0.0095(4) 0.0099(4) 0.0008(3) 0.0013(3) 0.0004(3)
Br4 0.0107(4) 0.0148(5) 0.0084(4) 0.0001(3) 0.0014(3) -0.0005(3)
Br4J 0.0279(6) 0.0449(8) 0.0310(6) -0.0099(5) 0.0078(5) 0.0006(5)
Ga1 0.0091(5) 0.0053(5) 0.0080(5) 0.0005(4) 0.0035(4) 0.0011(4)
Ga2 0.0081(5) 0.0055(6) 0.0081(5) 0.0008(3) 0.0025(4) 0.0002(3)
Ga4 0.0302(7) 0.0243(7) 0.0240(7) -0.0016(6) 0.0095(5) -0.0052(6)
N1 0.014(4) 0.010(4) 0.010(3) 0.000(3) 0.004(3) -0.002(3)
N1S 0.040(6) 0.047(7) 0.038(6) 0.005(5) 0.010(5) -0.003(5)
N2 0.009(3) 0.010(4) 0.009(4) -0.001(3) 0.004(3) 0.004(3)
N2S 0.028(5) 0.030(6) 0.071(9) 0.007(6) 0.010(6) -0.002(4)
N3 0.006(4) 0.018(4) 0.015(4) 0.001(3) 0.007(3) 0.004(3)
N4 0.013(4) 0.013(4) 0.007(4) 0.000(3) 0.000(3) -0.003(3)
N5 0.023(4) 0.009(4) 0.009(3) 0.005(3) 0.003(3) 0.004(4)
N6 0.058(7) 0.010(4) 0.023(5) 0.002(4) 0.012(4) 0.008(4)
N7 0.003(3) 0.010(4) 0.008(4) 0.005(3) 0.003(3) 0.002(3)
N8 0.013(4) 0.015(4) 0.008(3) 0.004(3) 0.002(3) 0.002(3)
N9 0.010(3) 0.007(4) 0.009(3) 0.000(3) 0.003(3) 0.002(3)
N10 0.044(5) 0.006(4) 0.017(4) -0.002(3) 0.005(4) -0.001(3)
C11S 0.041(8) 0.025(7) 0.064(10) 0.004(6) 0.020(7) 0.000(5)
C12S 0.037(7) 0.038(7) 0.034(6) 0.001(5) 0.006(5) 0.006(5)
C13S 0.028(6) 0.022(6) 0.066(9) 0.006(6) 0.005(6) 0.006(5)
C14S 0.052(9) 0.042(9) 0.063(10) -0.020(7) 0.016(8) 0.005(7)
C15S 0.036(7) 0.059(9) 0.037(7) 0.002(6) 0.011(6) 0.013(6)
C16S 0.032(7) 0.037(8) 0.077(11) 0.013(7) -0.007(7) 0.003(6)
C17S 0.025(7) 0.070(11) 0.079(12) 0.034(9) -0.003(7) 0.010(7)
C18S 0.051(9) 0.036(8) 0.055(9) 0.017(6) 0.006(7) 0.008(6)
C19S 0.040(7) 0.018(6) 0.052(8) -0.005(5) 0.003(6) -0.010(5)
C20S 0.028(6) 0.041(8) 0.044(8) -0.002(6) -0.003(5) -0.005(5)
C21S 0.027(7) 0.042(9) 0.075(12) 0.009(7) -0.005(7) 0.006(6)
C22S 0.052(9) 0.046(9) 0.049(9) -0.008(7) 0.010(7) 0.016(7)
C111 0.011(4) 0.011(4) 0.013(4) 0.002(3) -0.002(3) 0.001(3)
C112 0.025(5) 0.014(5) 0.012(4) 0.003(3) 0.006(4) -0.007(4)
C113 0.026(5) 0.007(4) 0.011(4) 0.001(3) 0.001(4) -0.006(4)
C114 0.015(5) 0.012(5) 0.027(5) 0.005(4) 0.005(4) 0.001(4)
C115 0.009(4) 0.008(4) 0.013(4) 0.001(3) 0.006(3) 0.003(3)
C116 0.037(6) 0.006(5) 0.020(5) 0.002(4) 0.004(4) 0.002(4)
C117 0.037(6) 0.007(5) 0.025(5) 0.000(4) 0.004(4) -0.001(4)
C118 0.029(5) 0.010(5) 0.017(5) 0.011(4) 0.003(4) 0.003(4)
C119 0.023(5) 0.010(5) 0.017(4) 0.003(4) -0.001(4) 0.008(4)
C120 0.012(4) 0.007(4) 0.015(4) 0.006(3) 0.005(3) 0.001(3)
C121 0.019(5) 0.011(4) 0.008(4) 0.001(3) 0.006(3) -0.001(3)
C122 0.016(4) 0.014(5) 0.012(4) 0.002(3) 0.000(3) -0.007(3)
C311 0.014(4) 0.018(5) 0.016(5) -0.002(4) 0.004(4) -0.005(4)
C312 0.024(5) 0.011(5) 0.022(5) -0.006(4) 0.012(4) -0.010(4)
C313 0.016(5) 0.023(5) 0.019(5) -0.011(4) 0.011(4) -0.005(4)
C314 0.010(4) 0.031(6) 0.025(5) -0.006(4) 0.000(4) 0.000(4)
C315 0.022(5) 0.033(6) 0.007(4) -0.003(4) 0.004(4) 0.010(4)
C316 0.032(6) 0.022(6) 0.058(8) -0.007(5) 0.038(6) -0.003(5)
C317 0.035(7) 0.026(6) 0.040(7) 0.012(5) 0.028(6) 0.007(5)
C318 0.015(5) 0.014(5) 0.016(5) -0.008(4) 0.010(4) -0.008(4)
C319 0.010(4) 0.022(5) 0.014(4) -0.001(4) -0.005(4) 0.001(4)
C320 0.017(5) 0.010(5) 0.011(4) 0.008(3) 0.003(4) -0.001(4)
C321 0.020(5) 0.009(5) 0.011(4) -0.006(3) 0.003(4) 0.003(4)
C322 0.022(5) 0.007(4) 0.012(4) 0.003(3) 0.000(4) 0.003(4)
C511 0.027(5) 0.008(5) 0.019(5) 0.000(4) -0.001(4) 0.008(4)
C512 0.057(8) 0.017(6) 0.013(5) -0.007(4) -0.003(5) 0.004(5)
C513 0.056(7) 0.015(5) 0.039(6) -0.014(5) 0.004(5) -0.007(5)
C514 0.053(7) 0.015(5) 0.017(5) 0.004(4) 0.005(5) -0.007(5)
C515 0.023(5) 0.004(4) 0.011(4) 0.000(3) -0.001(4) -0.003(4)
C516 0.073(8) 0.019(5) 0.041(6) 0.007(5) 0.009(6) 0.003(6)
C517 0.077(11) 0.022(7) 0.044(8) 0.001(5) 0.013(7) -0.006(6)
C518 0.086(11) 0.018(6) 0.035(7) 0.007(5) 0.015(7) 0.011(6)
C519 0.079(11) 0.018(6) 0.037(7) 0.001(5) 0.008(7) -0.007(6)
C520 0.052(8) 0.015(6) 0.029(6) -0.004(4) 0.009(5) -0.002(5)
C521 0.046(7) 0.018(6) 0.028(6) 0.003(4) 0.015(5) 0.004(5)
C522 0.061(9) 0.016(6) 0.042(7) 0.008(5) 0.015(6) 0.010(6)
C711 0.009(4) 0.008(4) 0.012(4) -0.004(3) 0.004(3) 0.001(3)
C712 0.018(4) 0.016(5) 0.019(4) 0.002(4) 0.016(4) 0.002(4)
C713 0.011(5) 0.018(5) 0.007(4) 0.004(3) 0.000(3) -0.002(3)
C714 0.010(4) 0.021(5) 0.013(4) 0.000(4) 0.007(4) -0.003(4)
C715 0.014(4) 0.014(5) 0.006(4) 0.005(3) 0.002(3) -0.006(3)
C716 0.019(5) 0.027(6) 0.023(5) 0.002(4) 0.015(4) -0.001(4)
C717 0.022(5) 0.031(6) 0.029(5) 0.014(4) 0.020(4) 0.004(4)
C718 0.011(4) 0.031(6) 0.021(5) 0.014(4) 0.009(4) 0.004(4)
C719 0.020(5) 0.036(6) 0.013(5) 0.005(4) 0.012(4) -0.003(4)
C720 0.014(4) 0.010(4) 0.012(4) 0.001(3) 0.000(3) 0.004(3)
C721 0.017(5) 0.014(5) 0.013(4) 0.003(3) -0.003(4) -0.008(4)
C722 0.015(5) 0.022(5) 0.019(5) 0.015(4) 0.002(4) 0.000(4)
C911 0.012(4) 0.021(5) 0.011(4) 0.001(4) 0.007(3) 0.003(4)
C912 0.022(5) 0.010(4) 0.019(5) -0.003(4) 0.004(4) -0.004(4)
C913 0.031(6) 0.015(5) 0.027(6) -0.011(4) 0.002(5) -0.001(4)
C914 0.020(5) 0.010(5) 0.025(5) -0.009(4) 0.003(4) -0.005(4)
C915 0.022(4) 0.005(4) 0.013(4) -0.002(3) 0.002(3) 0.006(3)
C916 0.075(10) 0.018(6) 0.013(5) 0.002(4) -0.010(5) -0.005(6)
C917 0.097(10) 0.016(6) 0.041(7) -0.006(5) -0.015(6) 0.003(6)
C918 0.098(13) 0.023(7) 0.021(6) 0.003(5) -0.014(7) 0.009(7)
C919 0.058(8) 0.017(6) 0.026(6) -0.008(4) -0.012(5) 0.011(5)
C920 0.046(7) 0.016(6) 0.026(6) -0.008(4) 0.002(5) 0.004(5)
C921 0.054(7) 0.006(5) 0.021(5) -0.002(4) 0.004(5) -0.010(5)
C922 0.065(9) 0.013(5) 0.034(7) 0.003(5) -0.002(6) -0.013(5)
Ga3A 0.0325(9) 0.0332(10) 0.0197(8) -0.0007(7) 0.0085(7) -0.0014(8)
Ga3B 0.048(4) 0.019(4) 0.029(4) 0.002(3) -0.011(3) -0.006(3)

loop_
_atom_type_symbol
_atom_type_description
_atom_type_scat_dispersion_real
_atom_type_scat_dispersion_imag
_atom_type_scat_source
C C 0.0181 0.0091 'International Tables Vol C Tables 4.2.6.8 and 6.1.1.4'
H H 0.0000 0.0000 'International Tables Vol C Tables 4.2.6.8 and 6.1.1.4'
Br Br -0.6763 1.2805 'International Tables Vol C Tables 4.2.6.8 and 6.1.1.4'
Ga Ga -1.2846 0.7763 'International Tables Vol C Tables 4.2.6.8 and 6.1.1.4'
N N 0.0311 0.0180 'International Tables Vol C Tables 4.2.6.8 and 6.1.1.4'

loop_
_exptl_crystal_face_index_h
_exptl_crystal_face_index_k
_exptl_crystal_face_index_l
_exptl_crystal_face_perp_dist
-2 1 -2 0.0084
2 -1 2 0.0337
1 -1 -2 0.0482
-1 1 2 0.0613
0 1 0 0.0635
-2 -19 0 0.0332
-6 3 3 0.0409
6 -3 -3 0.0441
-6 -11 0 0.0237
5 11 0 0.0485
-5 10 5 0.0535
5 -10 -5 0.0380
0 -8 8 0.0497
0 8 -8 0.0441
0 -1 -2 0.0376
0 1 2 0.0538

loop_
_geom_angle_atom_site_label_1
_geom_angle_atom_site_label_2
_geom_angle_atom_site_label_3
_geom_angle
_geom_angle_site_symmetry_1
_geom_angle_site_symmetry_3
_geom_angle_publ_flag
Br4B Br4A Br4C 7.8(8) . . ?
Br4B Br4A Ga4 74.5(9) . . ?
Br4C Br4A Ga4 67.1(4) . . ?
Br4A Br4B Br4C 165.5(14) . . ?
Br4A Br4B Ga4 93.0(9) . . ?
Br4C Br4B Ga4 73.4(7) . . ?
Br4B Br4C Br4A 6.6(6) . . ?
Br4B Br4C Ga4 91.2(7) . . ?
Br4A Br4C Ga4 85.0(4) . . ?
Br4F Br4D Ga4 80.2(6) . . ?
Br4D Br4F Ga4 82.7(6) . . ?
Br4H Br4G Br4I 3.9(8) . . ?
Br4H Br4G Ga4 87.3(9) . . ?
Br4I Br4G Ga4 83.5(5) . . ?
Br4G Br4H Br4I 172.5(15) . . ?
Br4G Br4H Ga4 79.6(8) . . ?
Br4I Br4H Ga4 93.0(9) . . ?
Br4H Br4I Br4G 3.6(7) . . ?
Br4H Br4I Ga4 73.4(9) . . ?
Br4G Br4I Ga4 69.9(4) . . ?
N4 Ga1 N1 91.2(3) 2_455 . ?
N4 Ga1 N5 89.5(3) 2_455 . ?
N1 Ga1 N5 177.9(3) . . ?
N4 Ga1 N3 177.2(3) 2_455 . ?
N1 Ga1 N3 91.0(3) . . ?
N5 Ga1 N3 88.2(3) . . ?
N4 Ga1 Br2 90.7(2) 2_455 . ?
N1 Ga1 Br2 90.1(2) . . ?
N5 Ga1 Br2 91.8(3) . . ?
N3 Ga1 Br2 91.0(2) . . ?
N4 Ga1 Br1 89.9(2) 2_455 . ?
N1 Ga1 Br1 87.8(2) . . ?
N5 Ga1 Br1 90.3(3) . . ?
N3 Ga1 Br1 88.5(2) . . ?
Br2 Ga1 Br1 177.82(6) . . ?
N7 Ga2 N8 176.4(3) . 2_465 ?
N7 Ga2 N2 92.1(3) . . ?
N8 Ga2 N2 91.5(3) 2_465 . ?
N7 Ga2 N9 89.1(3) . . ?
N8 Ga2 N9 87.3(3) 2_465 . ?
N2 Ga2 N9 177.5(3) . . ?
N7 Ga2 Br3 89.7(2) . . ?
N8 Ga2 Br3 90.4(2) 2_465 . ?
N2 Ga2 Br3 89.4(2) . . ?
N9 Ga2 Br3 92.8(2) . . ?
N7 Ga2 Br4 90.3(2) . . ?
N8 Ga2 Br4 89.9(2) 2_465 . ?
N2 Ga2 Br4 87.9(2) . . ?
N9 Ga2 Br4 90.0(2) . . ?
Br3 Ga2 Br4 177.22(6) . . ?
Br4C Ga4 Br4F 127.6(2) . . ?
Br4C Ga4 Br4G 85.9(3) . . ?
Br4F Ga4 Br4G 110.8(2) . . ?
Br4C Ga4 Br4D 111.2(3) . . ?
Br4F Ga4 Br4D 17.2(2) . . ?
Br4G Ga4 Br4D 118.5(2) . . ?
Br4C Ga4 Br4J 109.27(17) . . ?
Br4F Ga4 Br4J 109.63(15) . . ?
Br4G Ga4 Br4J 111.16(16) . . ?
Br4D Ga4 Br4J 116.50(19) . . ?
Br4C Ga4 Br4B 15.43(17) . . ?
Br4F Ga4 Br4B 114.7(2) . . ?
Br4G Ga4 Br4B 99.1(2) . . ?
Br4D Ga4 Br4B 97.7(2) . . ?
Br4J Ga4 Br4B 111.10(11) . . ?
Br4C Ga4 Br4H 98.7(3) . . ?
Br4F Ga4 Br4H 100.7(2) . . ?
Br4G Ga4 Br4H 13.03(16) . . ?
Br4D Ga4 Br4H 111.1(2) . . ?
Br4J Ga4 Br4H 108.65(11) . . ?
Br4B Ga4 Br4H 111.5(2) . . ?
Br4C Ga4 Br4E 121.0(2) . . ?
Br4F Ga4 Br4E 12.07(14) . . ?
Br4G Ga4 Br4E 122.2(2) . . ?
Br4D Ga4 Br4E 11.35(16) . . ?
Br4J Ga4 Br4E 106.14(12) . . ?
Br4B Ga4 Br4E 106.75(19) . . ?
Br4H Ga4 Br4E 112.62(17) . . ?
Br4C Ga4 Br4A 28.0(3) . . ?
Br4F Ga4 Br4A 103.3(3) . . ?
Br4G Ga4 Br4A 109.2(3) . . ?
Br4D Ga4 Br4A 86.2(3) . . ?
Br4J Ga4 Br4A 112.51(17) . . ?
Br4B Ga4 Br4A 12.55(17) . . ?
Br4H Ga4 Br4A 120.8(2) . . ?
Br4E Ga4 Br4A 94.7(2) . . ?
Br4C Ga4 Br4I 112.1(3) . . ?
Br4F Ga4 Br4I 90.1(3) . . ?
Br4G Ga4 Br4I 26.7(3) . . ?
Br4D Ga4 Br4I 102.6(2) . . ?
Br4J Ga4 Br4I 104.86(18) . . ?
Br4B Ga4 Br4I 124.3(3) . . ?
Br4H Ga4 Br4I 13.63(18) . . ?
Br4E Ga4 Br4I 102.2(2) . . ?
Br4A Ga4 Br4I 132.5(3) . . ?
C115 N1 C111 117.7(8) . . ?
C115 N1 Ga1 120.6(6) . . ?
C111 N1 Ga1 121.4(6) . . ?
C11S N1S C15S 115.6(12) . . ?
C120 N2 C121 117.3(8) . . ?
C120 N2 Ga2 120.3(6) . . ?
C121 N2 Ga2 122.4(6) . . ?
C21S N2S C20S 115.6(13) . . ?
C315 N3 C311 117.5(8) . . ?
C315 N3 Ga1 119.0(7) . . ?
C311 N3 Ga1 123.2(7) . . ?
C320 N4 C321 115.9(8) . . ?
C320 N4 Ga1 120.9(6) . 2_654 ?
C321 N4 Ga1 122.7(7) . 2_654 ?
C511 N5 C515 117.3(8) . . ?
C511 N5 Ga1 120.7(7) . . ?
C515 N5 Ga1 121.7(7) . . ?
C520 N6 C521 116.4(10) . . ?
C715 N7 C711 118.4(8) . . ?
C715 N7 Ga2 119.4(6) . . ?
C711 N7 Ga2 122.2(6) . . ?
C721 N8 C720 116.7(8) . . ?
C721 N8 Ga2 121.9(7) . 2_664 ?
C720 N8 Ga2 121.2(7) . 2_664 ?
C911 N9 C915 119.2(8) . . ?
C911 N9 Ga2 119.9(6) . . ?
C915 N9 Ga2 120.8(6) . . ?
C920 N10 C921 116.2(10) . . ?
N1S C11S C12S 124.4(13) . . ?
C13S C12S C11S 117.6(13) . . ?
C12S C13S C14S 119.9(14) . . ?
C12S C13S C16S 120.5(15) . . ?
C14S C13S C16S 119.6(13) . . ?
C13S C14S C15S 117.2(13) . . ?
N1S C15S C14S 124.7(13) . . ?
C17S C16S C13S 111.1(12) . . ?
C16S C17S C18S 110.6(13) . . ?
C19S C18S C22S 117.4(14) . . ?
C19S C18S C17S 121.3(15) . . ?
C22S C18S C17S 121.2(16) . . ?
C18S C19S C20S 121.1(13) . . ?
N2S C20S C19S 123.2(14) . . ?
N2S C21S C22S 125.5(16) . . ?
C21S C22S C18S 117.1(15) . . ?
N1 C111 C112 121.3(9) . . ?
C113 C112 C111 120.5(9) . . ?
C112 C113 C114 118.6(9) . . ?
C112 C113 C116 121.8(9) . . ?
C114 C113 C116 119.5(10) . . ?
C113 C114 C115 119.3(9) . . ?
N1 C115 C114 122.4(9) . . ?
C113 C116 C117 109.8(8) . . ?
C118 C117 C116 110.9(8) . . ?
C122 C118 C119 116.7(9) . . ?
C122 C118 C117 123.9(10) . . ?
C119 C118 C117 119.3(9) . . ?
C120 C119 C118 118.6(9) . . ?
N2 C120 C119 123.7(9) . . ?
N2 C121 C122 122.9(9) . . ?
C121 C122 C118 120.7(9) . . ?
C312 C311 N3 121.5(10) . . ?
C311 C312 C313 122.3(10) . . ?
C312 C313 C314 116.7(9) . . ?
C312 C313 C316 122.3(10) . . ?
C314 C313 C316 121.0(11) . . ?
C315 C314 C313 119.0(10) . . ?
N3 C315 C314 122.8(10) . . ?
C317 C316 C313 114.3(9) . . ?
C316 C317 C318 113.3(9) . . ?
C322 C318 C319 115.9(9) . . ?
C322 C318 C317 121.9(9) . . ?
C319 C318 C317 122.2(10) . . ?
C320 C319 C318 120.9(9) . . ?
N4 C320 C319 123.1(9) . . ?
N4 C321 C322 123.2(9) . . ?
C321 C322 C318 120.9(9) . . ?
N5 C511 C512 123.4(10) . . ?
C511 C512 C513 119.4(10) . . ?
C512 C513 C514 117.3(10) . . ?
C512 C513 C516 118.4(12) . . ?
C514 C513 C516 124.1(13) . . ?
C515 C514 C513 119.6(10) . . ?
N5 C515 C514 123.0(9) . . ?
C517 C516 C513 117.4(13) . . ?
C516 C517 C518 110.4(12) . . ?
C522 C518 C519 117.1(12) . . ?
C522 C518 C517 121.6(14) . . ?
C519 C518 C517 121.3(15) . . ?
C518 C519 C520 119.4(14) . . ?
N6 C520 C519 122.8(13) . . ?
N6 C521 C522 124.6(13) . . ?
C521 C522 C518 119.6(13) . . ?
N7 C711 C712 121.9(9) . . ?
C713 C712 C711 120.5(9) . . ?
C712 C713 C714 116.9(9) . . ?
C712 C713 C716 123.9(9) . . ?
C714 C713 C716 119.0(9) . . ?
C715 C714 C713 119.7(9) . . ?
N7 C715 C714 122.5(9) . . ?
C713 C716 C717 112.1(9) . . ?
C718 C717 C716 114.4(9) . . ?
C719 C718 C722 115.8(9) . . ?
C719 C718 C717 122.2(10) . . ?
C722 C718 C717 122.0(10) . . ?
C720 C719 C718 121.0(10) . . ?
N8 C720 C719 121.7(9) . . ?
N8 C721 C722 124.0(10) . . ?
C721 C722 C718 120.7(10) . . ?
N9 C911 C912 122.4(9) . . ?
C911 C912 C913 118.9(10) . . ?
C914 C913 C912 118.2(10) . . ?
C914 C913 C916 123.9(10) . . ?
C912 C913 C916 118.0(10) . . ?
C913 C914 C915 120.3(9) . . ?
N9 C915 C914 120.9(9) . . ?
C917 C916 C913 115.1(10) . . ?
C916 C917 C918 111.7(12) . . ?
C919 C918 C922 118.3(12) . . ?
C919 C918 C917 123.3(15) . . ?
C922 C918 C917 118.3(15) . . ?
C920 C919 C918 117.4(13) . . ?
N10 C920 C919 126.5(13) . . ?
N10 C921 C922 121.6(13) . . ?
C918 C922 C921 120.0(13) . . ?
Br3C Br3A Ga3A 75.1(6) . . ?
Br3C Br3B Ga3A 74.8(8) . . ?
Br3B Br3C Br3A 18.6(8) . . ?
Br3B Br3C Ga3A 90.9(8) . . ?
Br3A Br3C Ga3A 82.2(6) . . ?
Br3E Br3D Ga3A 84.0(7) . . ?
Br3D Br3E Ga3A 82.6(7) . . ?
Br3G Br3F Ga3A 81.9(8) . . ?
Br3F Br3G Ga3A 79.7(8) . . ?
Br3J Br3H Ga3A 100.8(10) . . ?
Br3J Br3I Ga3A 102.4(13) . . ?
Br3I Br3J Br3H 56.1(13) . . ?
Br3I Br3J Ga3A 66.1(12) . . ?
Br3H Br3J Ga3A 67.3(10) . . ?
Br3F Ga3A Br3G 18.4(2) . . ?
Br3F Ga3A Br3C 86.8(3) . . ?
Br3G Ga3A Br3C 98.9(2) . . ?
Br3F Ga3A Br3I 93.4(3) . . ?
Br3G Ga3A Br3I 101.7(2) . . ?
Br3C Ga3A Br3I 111.1(2) . . ?
Br3F Ga3A Br3H 105.2(3) . . ?
Br3G Ga3A Br3H 112.3(2) . . ?
Br3C Ga3A Br3H 113.0(2) . . ?
Br3I Ga3A Br3H 11.93(16) . . ?
Br3F Ga3A Br3A 108.2(3) . . ?
Br3G Ga3A Br3A 117.6(2) . . ?
Br3C Ga3A Br3A 22.6(3) . . ?
Br3I Ga3A Br3A 115.6(3) . . ?
Br3H Ga3A Br3A 112.4(3) . . ?
Br3F Ga3A Br3D 134.2(3) . . ?
Br3G Ga3A Br3D 116.28(19) . . ?
Br3C Ga3A Br3D 111.6(2) . . ?
Br3I Ga3A Br3D 115.7(2) . . ?
Br3H Ga3A Br3D 104.99(19) . . ?
Br3A Ga3A Br3D 90.8(3) . . ?
Br3F Ga3A Br3E 121.8(3) . . ?
Br3G Ga3A Br3E 103.62(19) . . ?
Br3C Ga3A Br3E 120.2(2) . . ?
Br3I Ga3A Br3E 117.1(2) . . ?
Br3H Ga3A Br3E 108.02(17) . . ?
Br3A Ga3A Br3E 101.3(3) . . ?
Br3D Ga3A Br3E 13.39(11) . . ?
Br3F Ga3A Br3B 101.1(3) . . ?
Br3G Ga3A Br3B 112.68(19) . . ?
Br3C Ga3A Br3B 14.34(17) . . ?
Br3I Ga3A Br3B 110.3(2) . . ?
Br3H Ga3A Br3B 109.06(19) . . ?
Br3A Ga3A Br3B 9.7(2) . . ?
Br3D Ga3A Br3B 100.6(2) . . ?
Br3E Ga3A Br3B 110.9(2) . . ?
Br3F Ga3A Br3J 100.4(4) . . ?
Br3G Ga3A Br3J 110.9(3) . . ?
Br3C Ga3A Br3J 102.1(3) . . ?
Br3I Ga3A Br3J 11.5(2) . . ?
Br3H Ga3A Br3J 11.9(2) . . ?
Br3A Ga3A Br3J 104.5(3) . . ?
Br3D Ga3A Br3J 114.9(3) . . ?
Br3E Ga3A Br3J 119.2(3) . . ?
Br3B Ga3A Br3J 99.8(3) . . ?
Br3L Ga3B Br3K 110.3(4) . . ?
Br3L Ga3B Br3M 106.5(4) . . ?
Br3K Ga3B Br3M 108.1(4) . . ?
Br3L Ga3B Br3N 100.3(4) . . ?
Br3K Ga3B Br3N 102.8(4) . . ?
Br3M Ga3B Br3N 128.1(4) . . ?

loop_
_geom_bond_atom_site_label_1
_geom_bond_atom_site_label_2
_geom_bond_distance
_geom_bond_site_symmetry_2
_geom_bond_publ_flag
Br1 Ga1 2.5140(15) . ?
Br2 Ga1 2.4721(15) . ?
Br3 Ga2 2.4674(15) . ?
Br4 Ga2 2.5029(14) . ?
Br4A Br4B 0.524(7) . ?
Br4A Br4C 1.134(10) . ?
Br4A Ga4 2.409(7) . ?
Br4B Br4C 0.618(6) . ?
Br4B Ga4 2.324(4) . ?
Br4C Ga4 2.227(6) . ?
Br4D Br4F 0.683(8) . ?
Br4D Ga4 2.296(6) . ?
Br4E Ga4 2.345(4) . ?
Br4F Ga4 2.281(5) . ?
Br4G Br4H 0.525(6) . ?
Br4G Br4I 1.094(11) . ?
Br4G Ga4 2.290(6) . ?
Br4H Br4I 0.572(8) . ?
Br4H Ga4 2.325(4) . ?
Br4I Ga4 2.423(7) . ?
Br4J Ga4 2.3217(19) . ?
Ga1 N4 2.080(9) 2_455 ?
Ga1 N1 2.103(8) . ?
Ga1 N5 2.108(8) . ?
Ga1 N3 2.116(8) . ?
Ga2 N7 2.078(8) . ?
Ga2 N8 2.096(8) 2_465 ?
Ga2 N2 2.118(8) . ?
Ga2 N9 2.124(8) . ?
N1 C115 1.346(12) . ?
N1 C111 1.368(12) . ?
N1S C11S 1.310(19) . ?
N1S C15S 1.34(2) . ?
N2 C120 1.338(12) . ?
N2 C121 1.340(12) . ?
N2S C21S 1.33(2) . ?
N2S C20S 1.337(19) . ?
N3 C315 1.353(13) . ?
N3 C311 1.354(13) . ?
N4 C320 1.358(13) . ?
N4 C321 1.360(13) . ?
N5 C511 1.339(14) . ?
N5 C515 1.340(13) . ?
N6 C520 1.311(18) . ?
N6 C521 1.367(17) . ?
N7 C715 1.345(12) . ?
N7 C711 1.357(11) . ?
N8 C721 1.347(13) . ?
N8 C720 1.365(12) . ?
N9 C911 1.333(12) . ?
N9 C915 1.366(12) . ?
N10 C920 1.327(17) . ?
N10 C921 1.351(16) . ?
C11S C12S 1.42(2) . ?
C12S C13S 1.35(2) . ?
C13S C14S 1.38(2) . ?
C13S C16S 1.56(2) . ?
C14S C15S 1.39(2) . ?
C16S C17S 1.506(18) . ?
C17S C18S 1.54(2) . ?
C18S C19S 1.33(2) . ?
C18S C22S 1.43(2) . ?
C19S C20S 1.40(2) . ?
C21S C22S 1.39(2) . ?
C111 C112 1.394(14) . ?
C112 C113 1.360(15) . ?
C113 C114 1.382(14) . ?
C113 C116 1.512(14) . ?
C114 C115 1.395(14) . ?
C116 C117 1.544(14) . ?
C117 C118 1.517(14) . ?
C118 C122 1.386(14) . ?
C118 C119 1.411(16) . ?
C119 C120 1.379(13) . ?
C121 C122 1.364(14) . ?
C311 C312 1.352(14) . ?
C312 C313 1.381(16) . ?
C313 C314 1.393(16) . ?
C313 C316 1.504(13) . ?
C314 C315 1.388(15) . ?
C316 C317 1.504(16) . ?
C317 C318 1.507(14) . ?
C318 C322 1.379(15) . ?
C318 C319 1.402(15) . ?
C319 C320 1.360(15) . ?
C321 C322 1.366(15) . ?
C511 C512 1.369(15) . ?
C512 C513 1.389(19) . ?
C513 C514 1.393(17) . ?
C513 C516 1.523(17) . ?
C514 C515 1.372(15) . ?
C516 C517 1.46(2) . ?
C517 C518 1.507(18) . ?
C518 C522 1.39(2) . ?
C518 C519 1.39(2) . ?
C519 C520 1.441(17) . ?
C521 C522 1.374(17) . ?
C711 C712 1.389(13) . ?
C712 C713 1.388(14) . ?
C713 C714 1.413(14) . ?
C713 C716 1.503(14) . ?
C714 C715 1.386(13) . ?
C716 C717 1.519(15) . ?
C717 C718 1.488(13) . ?
C718 C719 1.390(16) . ?
C718 C722 1.402(16) . ?
C719 C720 1.387(14) . ?
C721 C722 1.351(15) . ?
C911 C912 1.382(14) . ?
C912 C913 1.410(14) . ?
C913 C914 1.376(16) . ?
C913 C916 1.539(16) . ?
C914 C915 1.386(14) . ?
C916 C917 1.441(17) . ?
C917 C918 1.547(19) . ?
C918 C919 1.38(2) . ?
C918 C922 1.38(2) . ?
C919 C920 1.356(17) . ?
C921 C922 1.386(16) . ?
Br3A Br3C 0.905(11) . ?
Br3A Ga3A 2.330(8) . ?
Br3B Br3C 0.584(7) . ?
Br3B Ga3A 2.355(5) . ?
Br3C Ga3A 2.273(6) . ?
Br3D Br3E 0.545(4) . ?
Br3D Ga3A 2.335(4) . ?
Br3E Ga3A 2.341(4) . ?
Br3F Br3G 0.717(9) . ?
Br3F Ga3A 2.239(9) . ?
Br3G Ga3A 2.253(4) . ?
Br3H Br3J 0.518(9) . ?
Br3H Ga3A 2.314(4) . ?
Br3I Br3J 0.502(10) . ?
Br3I Ga3A 2.307(5) . ?
Br3J Ga3A 2.464(8) . ?
Br3K Ga3B 2.351(11) . ?
Br3L Ga3B 2.343(12) . ?
Br3M Ga3B 2.372(11) . ?
Br3N Ga3B 2.426(9) . ?

loop_
_geom_hbond_atom_site_label_D
_geom_hbond_atom_site_label_H
_geom_hbond_atom_site_label_A
_geom_hbond_distance_DH
_geom_hbond_distance_HA
_geom_hbond_distance_DA
_geom_hbond_angle_DHA
_geom_hbond_site_symmetry_A
_geom_hbond_publ_flag
C315 H315 Br2 0.95 2.98 3.441(9) 111.1 . yes
C321 H321 N10 0.95 2.46 3.357(13) 157.7 1_645 yes
C511 H511 Br1 0.95 2.81 3.311(10) 113.7 . yes
C512 H512 N10 0.95 2.46 3.369(14) 159.7 1_545 yes
C515 H515 Br2 0.95 2.96 3.428(9) 111.7 . yes
C711 H711 N6 0.95 2.49 3.386(13) 156.3 2_554 yes
C911 H911 Br3 0.95 2.87 3.373(10) 114.3 . yes
C911 H911 Br3 0.95 2.87 3.373(10) 114.3 . yes
C915 H915 Br4 0.95 2.85 3.349(9) 113.6 . yes
